data_7042132
loop_
_publ_author_name
'Vr\'anov\'a, Iva'
'Kreml\'a\<cek, V\'it'
'Erben, Milan'
'Turek, Jan'
'Jambor, Roman'
'R\%u\<zi\<cka, Ale\<s'
'Alonso, Mercedes'
'Dost\'al, Libor'

_publ_section_title
;
 A comparative study of the structure and bonding in heavier pnictinidene
 complexes [(ArE)M(CO)n] (E = As, Sb and Bi; M = Cr, Mo, W and Fe).
;
_journal_issue 11
_journal_name_full 'Dalton transactions (Cambridge, England : 2003)'
_journal_page_first 3556
_journal_page_last 3568
_journal_paper_doi 10.1039/c7dt00095b
_journal_volume 46
_journal_year 2017
_chemical_formula_moiety 'C21 H23 N2 O5 Sb W'
_chemical_formula_sum 'C21 H23 N2 O5 Sb W'
_chemical_formula_weight 689.01
_chemical_name_systematic
;
 ?
;
_space_group_crystal_system triclinic
_space_group_IT_number 2
_space_group_name_Hall '-P 1'
_space_group_name_H-M_alt 'P -1'
_symmetry_space_group_name_Hall '-P 1'
_symmetry_space_group_name_H-M 'P -1'
_atom_sites_solution_hydrogens mixed
_audit_creation_method SHELXL-97
_audit_update_record
;
2016-11-06 deposited with the CCDC.
2017-02-20 downloaded from the CCDC.
;
_cell_angle_alpha 70.486(7)
_cell_angle_beta 89.138(10)
_cell_angle_gamma 78.361(8)
_cell_formula_units_Z 2
_cell_length_a 10.5080(11)
_cell_length_b 10.5261(16)
_cell_length_c 11.4350(13)
_cell_measurement_reflns_used 20983
_cell_measurement_temperature 150(1)
_cell_measurement_theta_max 27.5
_cell_measurement_theta_min 1
_cell_volume 1165.8(3)
_computing_cell_refinement 'COLLECT and DENZO'
_computing_data_collection 'COLLECT (Hooft, 1998) and DENZO (Otwinowski & Minor, 1997)'
_computing_data_reduction 'COLLECT and DENZO'
_computing_molecular_graphics 'PLATON (Spek, 2003)'
_computing_publication_material 'SHELXL-97 (Sheldrick, 2008)'
_computing_structure_refinement 'SHELXL-2013 (Sheldrick, 2013)'
_computing_structure_solution 'SIR92 (Altomare et al., 1994)'
_diffrn_ambient_temperature 150(1)
_diffrn_detector_area_resol_mean 9.091
_diffrn_measured_fraction_theta_full 0.995
_diffrn_measured_fraction_theta_max 0.996
_diffrn_measurement_device_type 'Bruker Nonius KappaCCD area detector'
_diffrn_measurement_method '\f and \w scans to fill the Ewald sphere'
_diffrn_radiation_monochromator graphite
_diffrn_radiation_source 'fine-focus sealed tube'
_diffrn_radiation_type MoK\a
_diffrn_radiation_wavelength 0.71073
_diffrn_reflns_av_R_equivalents 0.0945
_diffrn_reflns_av_unetI/netI 0.0530
_diffrn_reflns_Laue_measured_fraction_full 0.995
_diffrn_reflns_Laue_measured_fraction_max 0.996
_diffrn_reflns_limit_h_max 13
_diffrn_reflns_limit_h_min -13
_diffrn_reflns_limit_k_max 13
_diffrn_reflns_limit_k_min -13
_diffrn_reflns_limit_l_max 14
_diffrn_reflns_limit_l_min -14
_diffrn_reflns_number 20829
_diffrn_reflns_point_group_measured_fraction_full 0.995
_diffrn_reflns_point_group_measured_fraction_max 0.996
_diffrn_reflns_theta_full 25.242
_diffrn_reflns_theta_max 27.499
_diffrn_reflns_theta_min 1.892
_diffrn_standards_number 0
_exptl_absorpt_coefficient_mu 6.121
_exptl_absorpt_correction_T_max 0.679
_exptl_absorpt_correction_T_min 0.339
_exptl_absorpt_correction_type integration
_exptl_absorpt_process_details
;
Gaussian integration (Coppens, 1970)
;
_exptl_crystal_colour yellow
_exptl_crystal_density_diffrn 1.963
_exptl_crystal_description block
_exptl_crystal_F_000 656
_exptl_crystal_size_max 0.28
_exptl_crystal_size_mid 0.17
_exptl_crystal_size_min 0.11
_refine_diff_density_max 3.563
_refine_diff_density_min -4.001
_refine_diff_density_rms 0.243
_refine_ls_extinction_method none
_refine_ls_goodness_of_fit_ref 1.079
_refine_ls_hydrogen_treatment constr
_refine_ls_matrix_type full
_refine_ls_number_parameters 295
_refine_ls_number_reflns 5337
_refine_ls_number_restraints 352
_refine_ls_restrained_S_all 1.061
_refine_ls_R_factor_all 0.0463
_refine_ls_R_factor_gt 0.0439
_refine_ls_shift/su_max 0.001
_refine_ls_shift/su_mean 0.000
_refine_ls_structure_factor_coef Fsqd
_refine_ls_weighting_details 'w=1/[\s^2^(Fo^2^)+(0.0746P)^2^+1.9109P] where P=(Fo^2^+2Fc^2^)/3'
_refine_ls_weighting_scheme calc
_refine_ls_wR_factor_gt 0.1141
_refine_ls_wR_factor_ref 0.1175
_reflns_Friedel_coverage 0.000
_reflns_number_gt 4996
_reflns_number_total 5337
_reflns_threshold_expression 'I > 2\s(I)'
_cod_data_source_file c7dt00095b3.cif
_cod_data_source_block 2c
_cod_depositor_comments 'Adding full bibliography for 7042129--7042138.cif.'
_cod_database_code 7042132
_shelx_space_group_comment
;
The symmetry employed for this shelxl refinement is uniquely defined
by the following loop, which should always be used as a source of
symmetry information in preference to the above space-group names.
They are only intended as comments.
;

loop_
_space_group_symop_operation_xyz
'x, y, z'
'-x, -y, -z'

loop_
_atom_site_label
_atom_site_type_symbol
_atom_site_fract_x
_atom_site_fract_y
_atom_site_fract_z
_atom_site_U_iso_or_equiv
_atom_site_adp_type
_atom_site_occupancy
_atom_site_site_symmetry_order
_atom_site_calc_flag
_atom_site_refinement_flags_posn
_atom_site_refinement_flags_adp
_atom_site_refinement_flags_occupancy
_atom_site_disorder_assembly
_atom_site_disorder_group
W1 W 0.81344(2) 0.76778(2) 0.11902(2) 0.02520(10) Uani 1 1 d . U . . .
Sb1 Sb 0.73304(3) 0.57313(3) 0.33712(3) 0.01984(11) Uani 1 1 d . U . . .
C18 C 0.6225(5) 0.8192(5) 0.0588(4) 0.0204(9) Uani 1 1 d . U . . .
C19 C 0.7955(6) 0.9109(6) 0.2025(6) 0.0326(12) Uani 1 1 d . U . . .
N1 N 0.5144(4) 0.7084(4) 0.3264(3) 0.0189(7) Uani 1 1 d . U . . .
O2 O 0.5159(4) 0.8458(4) 0.0230(4) 0.0292(8) Uani 1 1 d . U . . .
C1 C 0.6111(5) 0.4929(4) 0.2505(4) 0.0184(8) Uani 1 1 d . U . . .
C7 C 0.4324(5) 0.6661(5) 0.2754(4) 0.0214(9) Uani 1 1 d . U . . .
H7 H 0.3445 0.7077 0.2665 0.026 Uiso 1 1 d R U . . .
O3 O 0.7905(6) 0.9921(5) 0.2511(5) 0.0496(13) Uani 1 1 d . U . . .
C6 C 0.6613(5) 0.3751(5) 0.2200(4) 0.0211(9) Uani 1 1 d . U . . .
O1 O 0.8548(5) 0.5216(5) 0.0102(4) 0.0364(10) Uani 1 1 d . U . . .
C3 C 0.3979(5) 0.4966(5) 0.1727(5) 0.0259(10) Uani 1 1 d . U . . .
H3 H 0.3094 0.5355 0.1591 0.031 Uiso 1 1 d R U . . .
C8 C 0.4675(5) 0.8220(5) 0.3782(4) 0.0212(9) Uani 1 1 d . U . . .
N2 N 0.8638(4) 0.3668(4) 0.3112(4) 0.0232(8) Uani 1 1 d . U . . .
C17 C 0.8412(5) 0.6103(6) 0.0490(5) 0.0276(10) Uani 1 1 d . U . . .
C9 C 0.4535(6) 0.9597(5) 0.2721(5) 0.0269(11) Uani 1 1 d . U . . .
H9A H 0.5354 0.9661 0.2347 0.032 Uiso 1 1 d R U . . .
H9B H 0.4273 1.0340 0.3042 0.032 Uiso 1 1 d R U . . .
H9C H 0.3890 0.9656 0.2110 0.032 Uiso 1 1 d R U . . .
C5 C 0.5778(6) 0.3209(5) 0.1638(5) 0.0267(10) Uani 1 1 d . U . . .
H5 H 0.6106 0.2431 0.1425 0.032 Uiso 1 1 d R U . . .
C12 C 0.7971(5) 0.3119(5) 0.2556(5) 0.0233(10) Uani 1 1 d . U . . .
H12 H 0.8352 0.2325 0.2390 0.028 Uiso 1 1 d R U . . .
C13 C 0.9998(5) 0.2965(5) 0.3609(5) 0.0295(11) Uani 1 1 d D U . . .
C4 C 0.4488(6) 0.3816(6) 0.1408(6) 0.0304(11) Uani 1 1 d . U . . .
H4 H 0.3948 0.3466 0.1013 0.037 Uiso 1 1 d R U . . .
C2 C 0.4800(5) 0.5518(5) 0.2290(4) 0.0194(9) Uani 1 1 d . U . . .
C10 C 0.5715(6) 0.8069(6) 0.4770(5) 0.0342(12) Uani 1 1 d . U . . .
H10A H 0.5854 0.7160 0.5378 0.041 Uiso 1 1 d R U . . .
H10B H 0.5424 0.8739 0.5168 0.041 Uiso 1 1 d R U . . .
H10C H 0.6514 0.8220 0.4385 0.041 Uiso 1 1 d R U . . .
C11 C 0.3380(6) 0.8115(6) 0.4368(6) 0.0343(12) Uani 1 1 d . U . . .
H11A H 0.2711 0.8348 0.3724 0.041 Uiso 1 1 d R U . . .
H11B H 0.3191 0.8747 0.4820 0.041 Uiso 1 1 d R U . . .
H11C H 0.3412 0.7194 0.4924 0.041 Uiso 1 1 d R U . . .
C21A C 0.8875(18) 0.8782(18) -0.0221(14) 0.030(2) Uani 0.413(13) 1 d D U P A 2
O4A O 1.1096(9) 0.6654(12) 0.2433(12) 0.0468(18) Uani 0.486(9) 1 d D U P A 2
O5A O 0.9205(16) 0.9496(17) -0.1133(12) 0.046(2) Uani 0.413(13) 1 d D U P A 2
C20A C 1.0043(10) 0.6937(14) 0.2010(14) 0.0266(19) Uani 0.486(9) 1 d D U P A 2
C14A C 1.0854(11) 0.3165(13) 0.2555(10) 0.0324(15) Uani 0.461(7) 1 d D U P B 2
H14A H 1.0564 0.2794 0.1970 0.049 Uiso 0.461(7) 1 calc R U P B 2
H14B H 1.1731 0.2701 0.2854 0.049 Uiso 0.461(7) 1 calc R U P B 2
H14C H 1.0823 0.4132 0.2155 0.049 Uiso 0.461(7) 1 calc R U P B 2
C15A C 1.0017(12) 0.1389(9) 0.4203(12) 0.0330(16) Uani 0.461(7) 1 d D U P B 2
H15A H 0.9464 0.1240 0.4892 0.050 Uiso 0.461(7) 1 calc R U P B 2
H15B H 1.0890 0.0897 0.4490 0.050 Uiso 0.461(7) 1 calc R U P B 2
H15C H 0.9707 0.1063 0.3593 0.050 Uiso 0.461(7) 1 calc R U P B 2
C16A C 1.0277(13) 0.3458(14) 0.4627(10) 0.0348(16) Uani 0.461(7) 1 d D U P B 2
H16A H 0.9647 0.3264 0.5244 0.052 Uiso 0.461(7) 1 calc R U P B 2
H16B H 1.0234 0.4434 0.4301 0.052 Uiso 0.461(7) 1 calc R U P B 2
H16C H 1.1133 0.2997 0.4999 0.052 Uiso 0.461(7) 1 calc R U P B 2
O4 O 1.1079(9) 0.7312(11) 0.1828(12) 0.0468(18) Uani 0.514(9) 1 d D U P A 1
C16 C 0.9994(11) 0.2467(12) 0.4995(7) 0.0348(16) Uani 0.539(7) 1 d D U P B 1
H16D H 0.9511 0.3188 0.5262 0.052 Uiso 0.539(7) 1 calc R U P B 1
H16E H 1.0873 0.2214 0.5341 0.052 Uiso 0.539(7) 1 calc R U P B 1
H16F H 0.9597 0.1680 0.5272 0.052 Uiso 0.539(7) 1 calc R U P B 1
C14 C 1.0808(10) 0.4132(10) 0.3296(10) 0.0324(15) Uani 0.539(7) 1 d D U P B 1
H14D H 1.0413 0.4825 0.3639 0.049 Uiso 0.539(7) 1 calc R U P B 1
H14E H 1.0825 0.4542 0.2411 0.049 Uiso 0.539(7) 1 calc R U P B 1
H14F H 1.1682 0.3742 0.3647 0.049 Uiso 0.539(7) 1 calc R U P B 1
C15 C 1.0710(10) 0.1970(10) 0.3029(10) 0.0330(16) Uani 0.539(7) 1 d D U P B 1
H15D H 1.0647 0.2397 0.2141 0.050 Uiso 0.539(7) 1 calc R U P B 1
H15E H 1.0333 0.1168 0.3252 0.050 Uiso 0.539(7) 1 calc R U P B 1
H15F H 1.1609 0.1703 0.3320 0.050 Uiso 0.539(7) 1 calc R U P B 1
C20 C 0.9997(10) 0.7435(13) 0.1608(13) 0.0266(19) Uani 0.514(9) 1 d D U P A 1
C21 C 0.8467(13) 0.9185(13) -0.0407(10) 0.030(2) Uani 0.587(13) 1 d D U P A 1
O5 O 0.8640(11) 1.0010(12) -0.1336(8) 0.046(2) Uani 0.587(13) 1 d D U P A 1

loop_
_atom_site_aniso_label
_atom_site_aniso_U_11
_atom_site_aniso_U_22
_atom_site_aniso_U_33
_atom_site_aniso_U_23
_atom_site_aniso_U_13
_atom_site_aniso_U_12
W1 0.02213(15) 0.03562(15) 0.02683(14) -0.01705(10) 0.00740(9) -0.01533(10)
Sb1 0.0205(2) 0.02277(17) 0.01712(17) -0.00891(12) -0.00496(13) -0.00219(13)
C18 0.024(2) 0.022(2) 0.017(2) -0.0081(16) 0.0033(17) -0.0067(17)
C19 0.037(3) 0.030(2) 0.037(3) -0.013(2) 0.004(2) -0.017(2)
N1 0.023(2) 0.0180(16) 0.0132(16) -0.0038(13) 0.0022(14) -0.0016(14)
O2 0.035(2) 0.0272(18) 0.0235(18) -0.0060(14) -0.0024(16) -0.0060(15)
C1 0.021(2) 0.0206(19) 0.0122(18) -0.0030(15) -0.0017(16) -0.0061(15)
C7 0.021(2) 0.022(2) 0.020(2) -0.0059(16) 0.0011(18) -0.0033(17)
O3 0.061(3) 0.039(2) 0.061(3) -0.029(2) -0.001(3) -0.015(2)
C6 0.024(2) 0.0201(19) 0.018(2) -0.0053(16) -0.0016(17) -0.0033(16)
O1 0.033(2) 0.049(2) 0.034(2) -0.0269(19) -0.0002(18) -0.0035(18)
C3 0.020(2) 0.031(2) 0.029(2) -0.0125(19) -0.002(2) -0.0081(19)
C8 0.027(2) 0.0198(19) 0.0144(19) -0.0060(15) 0.0008(17) 0.0006(16)
N2 0.022(2) 0.0273(19) 0.0190(18) -0.0097(15) -0.0033(15) 0.0021(15)
C17 0.019(2) 0.039(2) 0.027(2) -0.016(2) 0.002(2) -0.0060(19)
C9 0.034(3) 0.023(2) 0.021(2) -0.0066(17) 0.006(2) -0.0045(19)
C5 0.031(3) 0.023(2) 0.027(2) -0.0103(18) -0.003(2) -0.0047(18)
C12 0.025(2) 0.024(2) 0.020(2) -0.0097(17) -0.0009(18) -0.0003(18)
C13 0.019(2) 0.035(2) 0.027(2) -0.0074(18) -0.0051(18) 0.0067(18)
C4 0.029(3) 0.033(2) 0.036(3) -0.018(2) 0.001(2) -0.013(2)
C2 0.018(2) 0.0218(19) 0.019(2) -0.0070(16) -0.0007(16) -0.0047(16)
C10 0.042(3) 0.033(3) 0.030(3) -0.019(2) -0.007(2) 0.001(2)
C11 0.038(3) 0.032(3) 0.032(3) -0.012(2) 0.014(2) -0.005(2)
C21A 0.024(6) 0.038(5) 0.025(3) -0.005(3) 0.002(3) -0.009(4)
O4A 0.025(2) 0.044(5) 0.071(6) -0.018(3) -0.006(3) -0.011(3)
O5A 0.038(6) 0.061(6) 0.031(3) 0.003(3) 0.000(4) -0.028(4)
C20A 0.019(2) 0.026(5) 0.036(5) -0.011(4) 0.002(3) -0.008(3)
C14A 0.021(3) 0.039(4) 0.033(3) -0.009(3) -0.004(3) -0.001(3)
C15A 0.024(4) 0.033(3) 0.036(4) -0.008(3) -0.004(3) 0.005(3)
C16A 0.023(4) 0.046(4) 0.032(3) -0.011(3) -0.007(3) -0.002(3)
O4 0.025(2) 0.044(5) 0.071(6) -0.018(3) -0.006(3) -0.011(3)
C16 0.023(4) 0.046(4) 0.032(3) -0.011(3) -0.007(3) -0.002(3)
C14 0.021(3) 0.039(4) 0.033(3) -0.009(3) -0.004(3) -0.001(3)
C15 0.024(4) 0.033(3) 0.036(4) -0.008(3) -0.004(3) 0.005(3)
C20 0.019(2) 0.026(5) 0.036(5) -0.011(4) 0.002(3) -0.008(3)
C21 0.024(6) 0.038(5) 0.025(3) -0.005(3) 0.002(3) -0.009(4)
O5 0.038(6) 0.061(6) 0.031(3) 0.003(3) 0.000(4) -0.028(4)

loop_
_atom_type_symbol
_atom_type_description
_atom_type_scat_dispersion_real
_atom_type_scat_dispersion_imag
_atom_type_scat_source
C C 0.0033 0.0016 'International Tables Vol C Tables 4.2.6.8 and 6.1.1.4'
H H 0.0000 0.0000 'International Tables Vol C Tables 4.2.6.8 and 6.1.1.4'
O O 0.0106 0.0060 'International Tables Vol C Tables 4.2.6.8 and 6.1.1.4'
N N 0.0061 0.0033 'International Tables Vol C Tables 4.2.6.8 and 6.1.1.4'
W W -0.8490 6.8722 'International Tables Vol C Tables 4.2.6.8 and 6.1.1.4'
Sb Sb -0.5866 1.5461 'International Tables Vol C Tables 4.2.6.8 and 6.1.1.4'

loop_
_exptl_crystal_face_index_h
_exptl_crystal_face_index_k
_exptl_crystal_face_index_l
_exptl_crystal_face_perp_dist
0 0 1 0.056
0 0 -1 0.014
0 1 0 0.079
0 -1 0 0.053
-1 0 0 0.129
1 0 0 0.134
-1 1 0 0.116
1 -1 0 0.096

loop_
_geom_angle_atom_site_label_1
_geom_angle_atom_site_label_2
_geom_angle_atom_site_label_3
_geom_angle
C21A W1 C19 92.6(7)
C20 W1 C19 82.8(4)
C21A W1 C18 100.8(6)
C20 W1 C18 172.0(4)
C19 W1 C18 94.1(2)
C21A W1 C17 90.5(7)
C20 W1 C17 94.0(4)
C19 W1 C17 174.7(2)
C18 W1 C17 89.6(2)
C20 W1 C21 84.7(5)
C19 W1 C21 86.9(4)
C18 W1 C21 87.7(4)
C17 W1 C21 97.0(4)
C21A W1 C20A 86.6(7)
C19 W1 C20A 86.9(4)
C18 W1 C20A 172.5(4)
C17 W1 C20A 88.9(4)
C21A W1 Sb1 172.3(6)
C20 W1 Sb1 101.9(4)
C19 W1 Sb1 91.40(16)
C18 W1 Sb1 85.51(13)
C17 W1 Sb1 85.11(16)
C21 W1 Sb1 172.9(4)
C20A W1 Sb1 87.0(4)
C1 Sb1 N1 72.97(16)
C1 Sb1 N2 73.04(17)
N1 Sb1 N2 145.39(14)
C1 Sb1 W1 99.09(12)
N1 Sb1 W1 94.98(9)
N2 Sb1 W1 96.55(10)
O2 C18 W1 178.1(4)
O3 C19 W1 177.3(6)
C7 N1 C8 119.5(4)
C7 N1 Sb1 111.6(3)
C8 N1 Sb1 128.8(3)
C2 C1 C6 120.0(4)
C2 C1 Sb1 120.1(3)
C6 C1 Sb1 119.8(4)
N1 C7 C2 118.6(5)
N1 C7 H7 120.7
C2 C7 H7 120.7
C1 C6 C5 119.2(5)
C1 C6 C12 116.8(4)
C5 C6 C12 123.9(5)
C4 C3 C2 119.6(5)
C4 C3 H3 120.3
C2 C3 H3 120.2
N1 C8 C11 111.9(4)
N1 C8 C9 108.2(4)
C11 C8 C9 109.6(4)
N1 C8 C10 106.2(4)
C11 C8 C10 109.7(4)
C9 C8 C10 111.2(4)
C12 N2 C13 120.3(4)
C12 N2 Sb1 111.3(3)
C13 N2 Sb1 128.1(3)
O1 C17 W1 178.9(5)
C8 C9 H9A 109.6
C8 C9 H9B 109.5
H9A C9 H9B 109.5
C8 C9 H9C 109.3
H9A C9 H9C 109.5
H9B C9 H9C 109.5
C4 C5 C6 120.2(5)
C4 C5 H5 120.0
C6 C5 H5 119.8
N2 C12 C6 119.0(4)
N2 C12 H12 120.5
C6 C12 H12 120.5
C14A C13 C16A 118.4(8)
C14A C13 N2 108.3(6)
C16A C13 N2 106.9(6)
N2 C13 C15 117.0(6)
N2 C13 C16 107.6(6)
C15 C13 C16 116.7(7)
C14A C13 C15A 108.4(8)
C16A C13 C15A 107.2(8)
N2 C13 C15A 107.2(6)
N2 C13 C14 106.1(5)
C15 C13 C14 103.9(7)
C16 C13 C14 104.0(7)
C5 C4 C3 120.9(5)
C5 C4 H4 119.6
C3 C4 H4 119.5
C1 C2 C3 120.1(4)
C1 C2 C7 116.7(4)
C3 C2 C7 123.1(5)
C8 C10 H10A 109.8
C8 C10 H10B 109.0
H10A C10 H10B 109.5
C8 C10 H10C 109.6
H10A C10 H10C 109.5
H10B C10 H10C 109.5
C8 C11 H11A 109.0
C8 C11 H11B 109.3
H11A C11 H11B 109.5
C8 C11 H11C 110.1
H11A C11 H11C 109.5
H11B C11 H11C 109.5
O5A C21A W1 173.4(16)
O4A C20A W1 173.8(11)
C13 C14A H14A 109.5
C13 C14A H14B 109.5
H14A C14A H14B 109.5
C13 C14A H14C 109.5
H14A C14A H14C 109.5
H14B C14A H14C 109.5
C13 C15A H15A 109.5
C13 C15A H15B 109.5
H15A C15A H15B 109.5
C13 C15A H15C 109.5
H15A C15A H15C 109.5
H15B C15A H15C 109.5
C13 C16A H16A 109.5
C13 C16A H16B 109.5
H16A C16A H16B 109.5
C13 C16A H16C 109.5
H16A C16A H16C 109.5
H16B C16A H16C 109.5
C13 C16 H16D 109.5
C13 C16 H16E 109.5
H16D C16 H16E 109.5
C13 C16 H16F 109.5
H16D C16 H16F 109.5
H16E C16 H16F 109.5
C13 C14 H14D 109.5
C13 C14 H14E 109.5
H14D C14 H14E 109.5
C13 C14 H14F 109.5
H14D C14 H14F 109.5
H14E C14 H14F 109.5
C13 C15 H15D 109.5
C13 C15 H15E 109.5
H15D C15 H15E 109.5
C13 C15 H15F 109.5
H15D C15 H15F 109.5
H15E C15 H15F 109.5
O4 C20 W1 178.7(13)
O5 C21 W1 177.4(12)

loop_
_geom_bond_atom_site_label_1
_geom_bond_atom_site_label_2
_geom_bond_distance
W1 C21A 1.906(12)
W1 C20 1.967(10)
W1 C19 2.014(6)
W1 C18 2.037(5)
W1 C17 2.040(5)
W1 C21 2.060(9)
W1 C20A 2.109(10)
W1 Sb1 2.8902(5)
Sb1 C1 2.090(5)
Sb1 N1 2.427(4)
Sb1 N2 2.430(4)
C18 O2 1.145(7)
C19 O3 1.158(7)
N1 C7 1.275(7)
N1 C8 1.500(6)
C1 C2 1.381(7)
C1 C6 1.399(6)
C7 C2 1.467(6)
C7 H7 0.9300
C6 C5 1.405(7)
C6 C12 1.448(7)
O1 C17 1.143(7)
C3 C4 1.383(7)
C3 C2 1.402(7)
C3 H3 0.9300
C8 C11 1.516(8)
C8 C9 1.529(6)
C8 C10 1.531(7)
N2 C12 1.285(7)
N2 C13 1.493(7)
C9 H9A 0.9601
C9 H9B 0.9600
C9 H9C 0.9600
C5 C4 1.365(8)
C5 H5 0.9300
C12 H12 0.9299
C13 C14A 1.476(8)
C13 C16A 1.480(8)
C13 C15 1.493(8)
C13 C16 1.494(8)
C13 C15A 1.565(8)
C13 C14 1.576(8)
C4 H4 0.9300
C10 H10A 0.9600
C10 H10B 0.9601
C10 H10C 0.9599
C11 H11A 0.9600
C11 H11B 0.9600
C11 H11C 0.9600
C21A O5A 1.159(9)
O4A C20A 1.155(9)
C14A H14A 0.9600
C14A H14B 0.9600
C14A H14C 0.9600
C15A H15A 0.9600
C15A H15B 0.9600
C15A H15C 0.9600
C16A H16A 0.9600
C16A H16B 0.9600
C16A H16C 0.9600
O4 C20 1.141(8)
C16 H16D 0.9600
C16 H16E 0.9600
C16 H16F 0.9600
C14 H14D 0.9600
C14 H14E 0.9600
C14 H14F 0.9600
C15 H15D 0.9600
C15 H15E 0.9600
C15 H15F 0.9600
C21 O5 1.165(8)
